data_4122970
loop_
_publ_author_name
'Chen, Kai'
'Kang, Yan-Shang'
'Zhao, Yue'
'Yang, Ji-Min'
'Lu, Yi'
'Sun, Wei-Yin'

_publ_section_title
;
 Cucurbit[6]uril-Based Supramolecular Assemblies: Possible Application in
 Radioactive Cesium Cation Capture.
;
_journal_name_full 'Journal of the American Chemical Society'
_journal_page_first 141119145920008
_journal_paper_doi 10.1021/ja5098836
_journal_year 2014
_chemical_formula_sum 'C162 H174 N78 O54'
_chemical_formula_weight 4077.70
_chemical_name_systematic
; 
 ? 
;
_space_group_IT_number 148
_symmetry_cell_setting hexagonal
_symmetry_space_group_name_Hall '-R 3'
_symmetry_space_group_name_H-M 'R -3 :H'
_atom_sites_solution_hydrogens geom
_atom_sites_solution_primary direct
_atom_sites_solution_secondary difmap
_audit_creation_method SHELXL-97
_cell_angle_alpha 90.000
_cell_angle_beta 90.000
_cell_angle_gamma 120.000
_cell_formula_units_Z 3
_cell_length_a 22.379(5)
_cell_length_b 22.379(5)
_cell_length_c 42.132(5)
_cell_measurement_reflns_used 3343
_cell_measurement_temperature 293(2)
_cell_measurement_theta_max 18.21
_cell_measurement_theta_min 2.20
_cell_volume 18274(6)
_computing_structure_refinement 'SHELXL-97 (Sheldrick, 2008)'
_computing_structure_solution 'SHELXS-97 (Sheldrick, 2008)'
_diffrn_ambient_temperature 293(2)
_diffrn_measured_fraction_theta_full 0.998
_diffrn_measured_fraction_theta_max 0.998
_diffrn_measurement_device_type 'Bruker APEX-II CCD'
_diffrn_measurement_method '\f and \w scans'
_diffrn_radiation_monochromator graphite
_diffrn_radiation_source 'fine-focus sealed tube'
_diffrn_radiation_type MoK\a
_diffrn_radiation_wavelength 0.71073
_diffrn_reflns_av_R_equivalents 0.0776
_diffrn_reflns_av_sigmaI/netI 0.0595
_diffrn_reflns_limit_h_max 26
_diffrn_reflns_limit_h_min -26
_diffrn_reflns_limit_k_max 26
_diffrn_reflns_limit_k_min -26
_diffrn_reflns_limit_l_max 50
_diffrn_reflns_limit_l_min -43
_diffrn_reflns_number 44728
_diffrn_reflns_theta_full 25.00
_diffrn_reflns_theta_max 25.00
_diffrn_reflns_theta_min 1.43
_exptl_absorpt_coefficient_mu 0.086
_exptl_absorpt_correction_T_max 0.9838
_exptl_absorpt_correction_T_min 0.9779
_exptl_absorpt_correction_type multi-scan
_exptl_absorpt_process_details sadabs
_exptl_crystal_colour colourless
_exptl_crystal_density_diffrn 1.108
_exptl_crystal_density_method 'not measured'
_exptl_crystal_description block
_exptl_crystal_F_000 6336
_exptl_crystal_size_max 0.26
_exptl_crystal_size_mid 0.23
_exptl_crystal_size_min 0.19
_platon_squeeze_details
;
;
_refine_diff_density_max 0.598
_refine_diff_density_min -0.320
_refine_diff_density_rms 0.065
_refine_ls_extinction_method none
_refine_ls_goodness_of_fit_ref 1.183
_refine_ls_hydrogen_treatment constr
_refine_ls_matrix_type full
_refine_ls_number_parameters 442
_refine_ls_number_reflns 7160
_refine_ls_number_restraints 0
_refine_ls_restrained_S_all 1.183
_refine_ls_R_factor_all 0.1389
_refine_ls_R_factor_gt 0.0849
_refine_ls_shift/su_max 0.001
_refine_ls_shift/su_mean 0.000
_refine_ls_structure_factor_coef Fsqd
_refine_ls_weighting_details 'calc w=1/[\s^2^(Fo^2^)+(0.0167P)^2^+80.0000P] where P=(Fo^2^+2Fc^2^)/3'
_refine_ls_weighting_scheme calc
_refine_ls_wR_factor_gt 0.1804
_refine_ls_wR_factor_ref 0.1936
_reflns_number_gt 3670
_reflns_number_total 7160
_reflns_threshold_expression >2sigma(I)
_cod_data_source_file ja5098836_si_002.cif
_cod_data_source_block compound1
_cod_depositor_comments
;
The following automatic conversions were performed:

'_symmetry_cell_setting' value 'Hexagonal' changed to 'hexagonal'
according to
/home/saulius/struct/COD-crude-data--automatic-downloads/rss-feeds/ACS/lib/dictionaries/cif_core.dic
dictionary named 'cif_core.dic' version 2.4.2 from 2011-04-26.

Automatic conversion script
Id: cif_fix_values 2935 2014-11-11 08:27:57Z andrius 
;
_cod_original_cell_volume 18274(10)
_cod_original_sg_symbol_H-M 'R-3   '
_cod_database_code 4122970

loop_
_symmetry_equiv_pos_as_xyz
'x, y, z'
'-y, x-y, z'
'-x+y, -x, z'
'x+2/3, y+1/3, z+1/3'
'-y+2/3, x-y+1/3, z+1/3'
'-x+y+2/3, -x+1/3, z+1/3'
'x+1/3, y+2/3, z+2/3'
'-y+1/3, x-y+2/3, z+2/3'
'-x+y+1/3, -x+2/3, z+2/3'
'-x, -y, -z'
'y, -x+y, -z'
'x-y, x, -z'
'-x+2/3, -y+1/3, -z+1/3'
'y+2/3, -x+y+1/3, -z+1/3'
'x-y+2/3, x+1/3, -z+1/3'
'-x+1/3, -y+2/3, -z+2/3'
'y+1/3, -x+y+2/3, -z+2/3'
'x-y+1/3, x+2/3, -z+2/3'

loop_
_atom_site_label
_atom_site_type_symbol
_atom_site_fract_x
_atom_site_fract_y
_atom_site_fract_z
_atom_site_U_iso_or_equiv
_atom_site_adp_type
_atom_site_occupancy
_atom_site_symmetry_multiplicity
_atom_site_calc_flag
_atom_site_refinement_flags
C1 C 1.0348(3) 0.3532(3) 0.70428(15) 0.0829(17) Uani 1 1 d .
C2 C 1.1033(3) 0.3149(3) 0.67977(14) 0.0755(15) Uani 1 1 d .
H2 H 1.1531 0.3449 0.6767 0.091 Uiso 1 1 calc R
C3 C 1.0522(3) 0.1958(3) 0.67917(14) 0.0652(13) Uani 1 1 d .
C4 C 1.0840(3) 0.2514(3) 0.62695(12) 0.0694(14) Uani 1 1 d .
H4A H 1.0825 0.2087 0.6213 0.083 Uiso 1 1 calc R
H4B H 1.1290 0.2891 0.6208 0.083 Uiso 1 1 calc R
C5 C 1.0719(3) 0.3942(3) 0.64988(16) 0.0898(18) Uani 1 1 d .
H5A H 1.1183 0.4148 0.6414 0.108 Uiso 1 1 calc R
H5B H 1.0648 0.4314 0.6569 0.108 Uiso 1 1 calc R
C6 C 0.9661(3) 0.3609(3) 0.61961(16) 0.0785(17) Uani 1 1 d .
C7 C 1.0370(3) 0.3213(3) 0.59979(13) 0.0711(14) Uani 1 1 d .
H7 H 1.0807 0.3514 0.5889 0.085 Uiso 1 1 calc R
C8 C 0.9779(3) 0.2005(3) 0.59544(12) 0.0677(14) Uani 1 1 d .
C9 C 0.9750(3) 0.2977(3) 0.57725(13) 0.0760(16) Uani 1 1 d .
H9 H 0.9896 0.3173 0.5560 0.091 Uiso 1 1 calc R
C10 C 0.8776(3) 0.3259(3) 0.57773(15) 0.0873(18) Uani 1 1 d .
H10A H 0.8709 0.3607 0.5882 0.105 Uiso 1 1 calc R
H10B H 0.8893 0.3395 0.5557 0.105 Uiso 1 1 calc R
C11 C 0.8930(3) 0.1806(3) 0.55359(14) 0.0860(18) Uani 1 1 d .
H11A H 0.9055 0.2042 0.5333 0.103 Uiso 1 1 calc R
H11B H 0.8949 0.1385 0.5514 0.103 Uiso 1 1 calc R
C12 C 0.7758(3) 0.0980(4) 0.56973(13) 0.0782(16) Uani 1 1 d .
C13 C 0.7949(3) 0.2068(3) 0.55557(13) 0.0789(16) Uani 1 1 d .
H13 H 0.8039 0.2253 0.5339 0.095 Uiso 1 1 calc R
C14 C 0.7573(3) 0.2522(3) 0.59512(14) 0.0709(15) Uani 1 1 d .
C15 C 0.7172(3) 0.1588(3) 0.56144(12) 0.0770(16) Uani 1 1 d .
H15 H 0.6900 0.1531 0.5423 0.092 Uiso 1 1 calc R
C16 C 0.6500(3) 0.0303(3) 0.57562(14) 0.0888(18) Uani 1 1 d .
H16A H 0.6576 -0.0075 0.5704 0.107 Uiso 1 1 calc R
H16B H 0.6153 0.0284 0.5611 0.107 Uiso 1 1 calc R
C17 C 0.6326(3) 0.1687(3) 0.59807(12) 0.0750(15) Uani 1 1 d .
H17A H 0.6292 0.2080 0.6054 0.090 Uiso 1 1 calc R
H17B H 0.6002 0.1476 0.5807 0.090 Uiso 1 1 calc R
C18 C 0.5805(3) 0.0467(3) 0.61917(13) 0.0742(15) Uani 1 1 d .
H18 H 0.5385 0.0293 0.6064 0.089 Uiso 1 1 calc R
C19 C 0.1184(3) 0.2903(2) 0.53091(12) 0.0626(13) Uani 1 1 d .
C20 C 0.1505(3) 0.2638(2) 0.54934(12) 0.0640(13) Uani 1 1 d .
H20 H 0.1925 0.2936 0.5590 0.077 Uiso 1 1 calc R
C21 C 0.1208(2) 0.1928(2) 0.55374(11) 0.0555(12) Uani 1 1 d .
H21 H 0.1427 0.1757 0.5665 0.067 Uiso 1 1 calc R
C22 C 0.0589(2) 0.1479(2) 0.53930(10) 0.0439(10) Uani 1 1 d .
C23 C 0.0275(2) 0.1750(2) 0.52018(10) 0.0487(11) Uani 1 1 d .
H23 H -0.0139 0.1453 0.5101 0.058 Uiso 1 1 calc R
C24 C 0.0571(3) 0.2451(2) 0.51601(11) 0.0601(13) Uani 1 1 d .
H24 H 0.0356 0.2623 0.5030 0.072 Uiso 1 1 calc R
C25 C 0.0286(2) 0.0722(2) 0.54214(9) 0.0433(10) Uani 1 1 d .
C26 C 0.0707(2) 0.0427(2) 0.54206(9) 0.0464(10) Uani 1 1 d .
H26 H 0.1183 0.0715 0.5420 0.056 Uiso 1 1 calc R
C27 C 0.1484(5) 0.3671(4) 0.52639(18) 0.105(2) Uani 1 1 d .
N1 N 1.0671(2) 0.3531(2) 0.67690(12) 0.0824(13) Uani 1 1 d .
N2 N 1.0768(2) 0.2533(2) 0.66095(10) 0.0655(11) Uani 1 1 d .
N3 N 1.0321(2) 0.2566(2) 0.60914(10) 0.0655(11) Uani 1 1 d .
N4 N 1.0240(2) 0.3576(2) 0.62488(11) 0.0762(12) Uani 1 1 d .
N5 N 0.9347(2) 0.3235(2) 0.59278(12) 0.0759(13) Uani 1 1 d .
N6 N 0.9430(2) 0.2238(2) 0.57696(10) 0.0723(12) Uani 1 1 d .
N7 N 0.8236(2) 0.1630(3) 0.56093(11) 0.0756(13) Uani 1 1 d .
N8 N 0.8137(2) 0.2606(2) 0.57886(11) 0.0760(13) Uani 1 1 d .
N9 N 0.7019(2) 0.1929(2) 0.58628(10) 0.0682(12) Uani 1 1 d .
N10 N 0.7131(3) 0.0942(3) 0.57088(11) 0.0790(13) Uani 1 1 d .
N11 N 0.6237(2) 0.0208(3) 0.60757(12) 0.0821(13) Uani 1 1 d .
N12 N 0.6132(2) 0.1201(2) 0.62329(10) 0.0646(11) Uani 1 1 d .
N13 N 0.9198(2) 0.03386(16) 0.64963(10) 0.0805(15) Uani 1 1 d .
H13A H 0.9129 -0.0060 0.6411 0.121 Uiso 1 1 d R
H13B H 0.9532 0.0484 0.6644 0.121 Uiso 1 1 d R
H13C H 0.8804 0.0270 0.6587 0.121 Uiso 1 1 d R
H13D H 0.9326 0.0660 0.6343 0.097 Uiso 1 1 d R
O1 O 1.0061(3) 0.3860(2) 0.70881(11) 0.1144(16) Uani 1 1 d .
O2 O 0.9443(2) 0.39122(19) 0.63597(10) 0.0973(13) Uani 1 1 d .
O3 O 0.7581(2) 0.2928(2) 0.61491(10) 0.0924(12) Uani 1 1 d .
O4 O 1.0324(2) 0.1382(2) 0.66898(8) 0.0799(11) Uani 1 1 d .
O5 O 0.9627(2) 0.1406(2) 0.59883(9) 0.0825(11) Uani 1 1 d .
O6 O 0.7857(2) 0.0502(2) 0.57513(11) 0.1049(14) Uani 1 1 d .
O7 O 0.1146(4) 0.3884(3) 0.51153(14) 0.152(2) Uani 1 1 d .
O8 O 0.2070(4) 0.4060(3) 0.53773(18) 0.193(3) Uani 1 1 d .
O1W O 0.8064(4) 0.0113(5) 0.63971(19) 0.236(4) Uani 1 1 d .

loop_
_atom_site_aniso_label
_atom_site_aniso_U_11
_atom_site_aniso_U_22
_atom_site_aniso_U_33
_atom_site_aniso_U_23
_atom_site_aniso_U_13
_atom_site_aniso_U_12
C1 0.090(4) 0.085(4) 0.086(5) -0.015(4) 0.005(4) 0.053(4)
C2 0.057(3) 0.070(4) 0.095(4) -0.008(3) 0.000(3) 0.028(3)
C3 0.053(3) 0.068(4) 0.078(4) -0.002(3) -0.002(3) 0.033(3)
C4 0.065(3) 0.089(4) 0.074(4) 0.002(3) 0.011(3) 0.054(3)
C5 0.097(5) 0.069(4) 0.114(5) 0.001(4) 0.012(4) 0.049(4)
C6 0.085(4) 0.059(4) 0.100(5) 0.019(3) 0.030(4) 0.043(3)
C7 0.069(4) 0.077(4) 0.073(4) 0.011(3) 0.017(3) 0.041(3)
C8 0.073(4) 0.089(4) 0.057(3) -0.002(3) 0.021(3) 0.053(4)
C9 0.080(4) 0.108(5) 0.065(4) 0.016(3) 0.018(3) 0.066(4)
C10 0.078(4) 0.084(4) 0.116(5) 0.026(4) 0.021(4) 0.053(4)
C11 0.084(4) 0.121(5) 0.079(4) -0.030(4) -0.003(3) 0.070(4)
C12 0.088(5) 0.099(5) 0.071(4) -0.024(3) -0.007(3) 0.064(4)
C13 0.087(4) 0.112(5) 0.065(4) 0.002(3) 0.005(3) 0.070(4)
C14 0.083(4) 0.072(4) 0.077(4) 0.015(3) 0.018(3) 0.053(4)
C15 0.080(4) 0.113(5) 0.055(3) -0.007(3) 0.000(3) 0.061(4)
C16 0.102(5) 0.101(5) 0.076(4) -0.028(4) -0.007(4) 0.060(4)
C17 0.078(4) 0.100(4) 0.066(4) -0.002(3) -0.001(3) 0.058(3)
C18 0.065(3) 0.096(4) 0.067(4) -0.012(3) -0.004(3) 0.043(3)
C19 0.076(4) 0.046(3) 0.062(3) 0.001(2) 0.020(3) 0.028(3)
C20 0.058(3) 0.046(3) 0.074(3) -0.010(3) 0.004(3) 0.016(3)
C21 0.056(3) 0.050(3) 0.059(3) 0.001(2) 0.007(2) 0.025(2)
C22 0.041(2) 0.039(2) 0.050(3) -0.005(2) 0.005(2) 0.019(2)
C23 0.044(3) 0.045(3) 0.057(3) 0.000(2) 0.005(2) 0.022(2)
C24 0.072(3) 0.065(3) 0.057(3) 0.006(3) 0.012(3) 0.044(3)
C25 0.045(3) 0.041(2) 0.041(2) -0.0007(19) -0.0006(19) 0.020(2)
C26 0.039(2) 0.048(3) 0.049(3) 0.000(2) 0.0011(19) 0.020(2)
C27 0.136(7) 0.065(5) 0.087(5) -0.002(4) 0.023(5) 0.030(5)
N1 0.092(4) 0.074(3) 0.092(4) -0.003(3) 0.005(3) 0.049(3)
N2 0.067(3) 0.068(3) 0.067(3) -0.008(2) 0.002(2) 0.038(2)
N3 0.072(3) 0.070(3) 0.067(3) 0.005(2) 0.009(2) 0.045(3)
N4 0.083(3) 0.074(3) 0.085(3) -0.004(3) 0.004(3) 0.049(3)
N5 0.073(3) 0.081(3) 0.095(4) 0.007(3) 0.015(3) 0.055(3)
N6 0.077(3) 0.086(3) 0.076(3) -0.008(3) 0.006(2) 0.057(3)
N7 0.071(3) 0.097(4) 0.081(3) -0.017(3) 0.001(2) 0.058(3)
N8 0.071(3) 0.085(3) 0.093(3) 0.007(3) 0.013(3) 0.055(3)
N9 0.068(3) 0.085(3) 0.072(3) -0.003(2) 0.014(2) 0.053(3)
N10 0.083(3) 0.088(4) 0.081(3) -0.015(3) 0.003(3) 0.053(3)
N11 0.093(4) 0.096(4) 0.072(3) -0.016(3) -0.002(3) 0.059(3)
N12 0.064(3) 0.070(3) 0.062(3) -0.007(2) 0.002(2) 0.035(2)
N13 0.071(3) 0.0185(18) 0.122(4) 0.006(2) -0.049(3) -0.0006(18)
O1 0.161(4) 0.132(4) 0.107(3) -0.012(3) 0.010(3) 0.116(4)
O2 0.116(3) 0.077(3) 0.126(4) -0.001(2) 0.027(3) 0.068(3)
O3 0.097(3) 0.079(3) 0.114(3) -0.004(2) 0.024(2) 0.054(2)
O4 0.100(3) 0.078(3) 0.070(2) -0.006(2) 0.000(2) 0.050(2)
O5 0.104(3) 0.079(3) 0.084(3) -0.007(2) 0.007(2) 0.061(2)
O6 0.119(4) 0.104(3) 0.130(4) -0.026(3) -0.005(3) 0.085(3)
O7 0.237(7) 0.094(4) 0.137(5) 0.028(3) 0.025(5) 0.092(4)
O8 0.207(7) 0.059(3) 0.243(8) 0.019(4) -0.025(6) 0.012(4)
O1W 0.239(8) 0.285(10) 0.219(8) 0.038(7) 0.027(6) 0.159(8)

loop_
_atom_type_symbol
_atom_type_description
_atom_type_scat_dispersion_real
_atom_type_scat_dispersion_imag
_atom_type_scat_source
C C 0.0033 0.0016 'International Tables Vol C Tables 4.2.6.8 and 6.1.1.4'
H H 0.0000 0.0000 'International Tables Vol C Tables 4.2.6.8 and 6.1.1.4'
N N 0.0061 0.0033 'International Tables Vol C Tables 4.2.6.8 and 6.1.1.4'
O O 0.0106 0.0060 'International Tables Vol C Tables 4.2.6.8 and 6.1.1.4'

loop_
_geom_angle_atom_site_label_1
_geom_angle_atom_site_label_2
_geom_angle_atom_site_label_3
_geom_angle
_geom_angle_site_symmetry_1
_geom_angle_site_symmetry_3
O1 C1 N11 126.3(6) . 13_656
O1 C1 N1 125.4(6) . .
N11 C1 N1 108.2(5) 13_656 .
N2 C2 N1 115.8(4) . .
N2 C2 C18 103.0(4) . 13_656
N1 C2 C18 102.8(4) . 13_656
O4 C3 N12 126.2(5) . 13_656
O4 C3 N2 124.6(5) . .
N12 C3 N2 109.3(5) 13_656 .
N2 C4 N3 114.1(4) . .
N1 C5 N4 115.0(5) . .
O2 C6 N4 126.5(7) . .
O2 C6 N5 125.2(6) . .
N4 C6 N5 108.3(5) . .
N3 C7 N4 115.2(4) . .
N3 C7 C9 102.7(4) . .
N4 C7 C9 104.1(4) . .
O5 C8 N3 126.5(5) . .
O5 C8 N6 125.9(6) . .
N3 C8 N6 107.6(5) . .
N6 C9 N5 114.3(4) . .
N6 C9 C7 104.2(4) . .
N5 C9 C7 102.6(4) . .
N8 C10 N5 113.2(4) . .
N7 C11 N6 114.2(4) . .
O6 C12 N10 124.9(7) . .
O6 C12 N7 127.0(6) . .
N10 C12 N7 108.1(5) . .
N7 C13 N8 114.9(4) . .
N7 C13 C15 103.5(5) . .
N8 C13 C15 103.2(4) . .
O3 C14 N9 125.9(5) . .
O3 C14 N8 124.7(6) . .
N9 C14 N8 109.4(5) . .
N9 C15 N10 114.6(4) . .
N9 C15 C13 103.5(5) . .
N10 C15 C13 103.1(4) . .
N10 C16 N11 113.7(5) . .
N12 C17 N9 113.7(4) . .
N11 C18 N12 116.2(5) . .
N11 C18 C2 103.5(5) . 13_656
N12 C18 C2 103.5(4) . 13_656
C20 C19 C24 118.8(4) . .
C20 C19 C27 122.0(6) . .
C24 C19 C27 119.2(6) . .
C19 C20 C21 120.7(5) . .
C22 C21 C20 120.3(5) . .
C21 C22 C23 118.6(4) . .
C21 C22 C25 121.1(4) . .
C23 C22 C25 120.1(4) . .
C24 C23 C22 120.8(4) . .
C23 C24 C19 120.8(5) . .
C26 C25 C26 117.9(4) 2 .
C26 C25 C22 121.3(4) 2 .
C26 C25 C22 120.6(4) . .
C25 C26 C25 122.1(4) 3 .
O7 C27 O8 123.5(8) . .
O7 C27 C19 119.3(8) . .
O8 C27 C19 117.2(8) . .
C1 N1 C5 122.7(5) . .
C1 N1 C2 112.7(5) . .
C5 N1 C2 124.1(5) . .
C3 N2 C2 112.0(5) . .
C3 N2 C4 122.1(4) . .
C2 N2 C4 125.2(5) . .
C8 N3 C7 113.1(5) . .
C8 N3 C4 122.1(4) . .
C7 N3 C4 124.2(5) . .
C6 N4 C5 123.6(5) . .
C6 N4 C7 112.1(5) . .
C5 N4 C7 123.7(5) . .
C6 N5 C9 112.7(5) . .
C6 N5 C10 121.9(5) . .
C9 N5 C10 123.6(5) . .
C8 N6 C9 112.4(5) . .
C8 N6 C11 122.0(5) . .
C9 N6 C11 123.5(5) . .
C12 N7 C11 121.3(5) . .
C12 N7 C13 113.1(5) . .
C11 N7 C13 124.9(5) . .
C14 N8 C10 122.4(5) . .
C14 N8 C13 111.3(5) . .
C10 N8 C13 123.2(5) . .
C14 N9 C15 112.4(4) . .
C14 N9 C17 124.3(4) . .
C15 N9 C17 123.1(5) . .
C12 N10 C16 122.4(5) . .
C12 N10 C15 112.1(5) . .
C16 N10 C15 124.7(5) . .
C1 N11 C18 112.7(5) 13_656 .
C1 N11 C16 122.6(5) 13_656 .
C18 N11 C16 124.4(5) . .
C3 N12 C17 122.9(5) 13_656 .
C3 N12 C18 111.8(4) 13_656 .
C17 N12 C18 124.7(4) . .

loop_
_geom_bond_atom_site_label_1
_geom_bond_atom_site_label_2
_geom_bond_distance
_geom_bond_site_symmetry_2
C1 O1 1.208(6) .
C1 N11 1.361(7) 13_656
C1 N1 1.362(7) .
C2 N2 1.437(6) .
C2 N1 1.446(6) .
C2 C18 1.551(7) 13_656
C3 O4 1.212(6) .
C3 N12 1.354(6) 13_656
C3 N2 1.357(6) .
C4 N2 1.444(6) .
C4 N3 1.436(6) .
C5 N1 1.433(7) .
C5 N4 1.432(7) .
C6 O2 1.226(6) .
C6 N4 1.353(7) .
C6 N5 1.372(7) .
C7 N3 1.450(6) .
C7 N4 1.449(6) .
C7 C9 1.540(7) .
C8 O5 1.214(6) .
C8 N3 1.364(7) .
C8 N6 1.378(6) .
C9 N6 1.436(7) .
C9 N5 1.446(6) .
C10 N8 1.447(7) .
C10 N5 1.452(7) .
C11 N7 1.430(6) .
C11 N6 1.440(6) .
C12 O6 1.215(7) .
C12 N10 1.365(7) .
C12 N7 1.357(7) .
C13 N7 1.434(6) .
C13 N8 1.444(7) .
C13 C15 1.539(7) .
C14 O3 1.227(6) .
C14 N9 1.338(7) .
C14 N8 1.363(6) .
C15 N9 1.436(6) .
C15 N10 1.455(7) .
C16 N10 1.436(7) .
C16 N11 1.441(7) .
C17 N12 1.424(6) .
C17 N9 1.450(6) .
C18 N11 1.437(6) .
C18 N12 1.438(6) .
C18 C2 1.551(7) 13_656
C19 C20 1.377(7) .
C19 C24 1.383(7) .
C19 C27 1.512(8) .
C20 C21 1.395(6) .
C21 C22 1.380(6) .
C22 C23 1.391(6) .
C22 C25 1.481(5) .
C23 C24 1.377(6) .
C25 C26 1.394(5) 2
C25 C26 1.396(5) .
C26 C25 1.394(5) 3
C27 O7 1.247(9) .
C27 O8 1.251(9) .
N11 C1 1.361(7) 13_656
N12 C3 1.354(6) 13_656

loop_
_geom_torsion_atom_site_label_1
_geom_torsion_atom_site_label_2
_geom_torsion_atom_site_label_3
_geom_torsion_atom_site_label_4
_geom_torsion
_geom_torsion_site_symmetry_1
_geom_torsion_site_symmetry_4
N3 C7 C9 N6 0.6(5) . .
N4 C7 C9 N6 -119.8(4) . .
N3 C7 C9 N5 120.0(4) . .
N4 C7 C9 N5 -0.4(5) . .
N7 C13 C15 N9 122.2(5) . .
N8 C13 C15 N9 2.2(5) . .
N7 C13 C15 N10 2.5(5) . .
N8 C13 C15 N10 -117.5(4) . .
C24 C19 C20 C21 -2.0(7) . .
C27 C19 C20 C21 178.4(5) . .
C19 C20 C21 C22 0.8(7) . .
C20 C21 C22 C23 0.5(6) . .
C20 C21 C22 C25 176.4(4) . .
C21 C22 C23 C24 -0.7(6) . .
C25 C22 C23 C24 -176.6(4) . .
C22 C23 C24 C19 -0.5(7) . .
C20 C19 C24 C23 1.8(7) . .
C27 C19 C24 C23 -178.5(5) . .
C21 C22 C25 C26 148.5(4) . 2
C23 C22 C25 C26 -35.7(6) . 2
C21 C22 C25 C26 -37.3(6) . .
C23 C22 C25 C26 138.4(4) . .
C26 C25 C26 C25 -0.5(8) 2 3
C22 C25 C26 C25 -174.8(3) . 3
C20 C19 C27 O7 -174.4(6) . .
C24 C19 C27 O7 6.0(9) . .
C20 C19 C27 O8 6.3(10) . .
C24 C19 C27 O8 -173.3(7) . .
O1 C1 N1 C5 1.4(10) . .
N11 C1 N1 C5 -176.2(5) 13_656 .
O1 C1 N1 C2 173.5(6) . .
N11 C1 N1 C2 -4.2(7) 13_656 .
N4 C5 N1 C1 -101.3(6) . .
N4 C5 N1 C2 87.5(7) . .
N2 C2 N1 C1 113.9(6) . .
C18 C2 N1 C1 2.5(6) 13_656 .
N2 C2 N1 C5 -74.1(7) . .
C18 C2 N1 C5 174.4(5) 13_656 .
O4 C3 N2 C2 -173.7(5) . .
N12 C3 N2 C2 6.3(6) 13_656 .
O4 C3 N2 C4 -2.3(8) . .
N12 C3 N2 C4 177.7(4) 13_656 .
N1 C2 N2 C3 -115.7(5) . .
C18 C2 N2 C3 -4.4(5) 13_656 .
N1 C2 N2 C4 73.2(6) . .
C18 C2 N2 C4 -175.5(4) 13_656 .
N3 C4 N2 C3 104.5(5) . .
N3 C4 N2 C2 -85.3(6) . .
O5 C8 N3 C7 178.8(5) . .
N6 C8 N3 C7 -1.3(5) . .
O5 C8 N3 C4 7.7(8) . .
N6 C8 N3 C4 -172.4(4) . .
N4 C7 N3 C8 112.8(5) . .
C9 C7 N3 C8 0.4(5) . .
N4 C7 N3 C4 -76.3(6) . .
C9 C7 N3 C4 171.3(4) . .
N2 C4 N3 C8 -102.5(5) . .
N2 C4 N3 C7 87.3(6) . .
O2 C6 N4 C5 -4.6(9) . .
N5 C6 N4 C5 176.2(5) . .
O2 C6 N4 C7 -176.2(5) . .
N5 C6 N4 C7 4.5(6) . .
N1 C5 N4 C6 102.6(6) . .
N1 C5 N4 C7 -86.7(7) . .
N3 C7 N4 C6 -114.1(5) . .
C9 C7 N4 C6 -2.4(6) . .
N3 C7 N4 C5 74.3(7) . .
C9 C7 N4 C5 -174.1(5) . .
O2 C6 N5 C9 175.8(5) . .
N4 C6 N5 C9 -4.9(6) . .
O2 C6 N5 C10 11.0(9) . .
N4 C6 N5 C10 -169.8(5) . .
N6 C9 N5 C6 115.3(5) . .
C7 C9 N5 C6 3.2(6) . .
N6 C9 N5 C10 -80.1(6) . .
C7 C9 N5 C10 167.8(5) . .
N8 C10 N5 C6 -114.7(6) . .
N8 C10 N5 C9 82.0(7) . .
O5 C8 N6 C9 -178.4(5) . .
N3 C8 N6 C9 1.7(5) . .
O5 C8 N6 C11 -14.7(8) . .
N3 C8 N6 C11 165.4(4) . .
N5 C9 N6 C8 -112.6(5) . .
C7 C9 N6 C8 -1.4(5) . .
N5 C9 N6 C11 84.0(6) . .
C7 C9 N6 C11 -164.8(4) . .
N7 C11 N6 C8 112.7(6) . .
N7 C11 N6 C9 -85.4(7) . .
O6 C12 N7 C11 6.9(9) . .
N10 C12 N7 C11 -171.7(5) . .
O6 C12 N7 C13 178.5(6) . .
N10 C12 N7 C13 -0.1(6) . .
N6 C11 N7 C12 -108.8(6) . .
N6 C11 N7 C13 80.6(7) . .
N8 C13 N7 C12 110.2(6) . .
C15 C13 N7 C12 -1.6(6) . .
N8 C13 N7 C11 -78.6(7) . .
C15 C13 N7 C11 169.6(5) . .
O3 C14 N8 C10 -14.7(8) . .
N9 C14 N8 C10 165.8(5) . .
O3 C14 N8 C13 -175.5(5) . .
N9 C14 N8 C13 5.1(6) . .
N5 C10 N8 C14 115.6(6) . .
N5 C10 N8 C13 -85.9(6) . .
N7 C13 N8 C14 -116.3(5) . .
C15 C13 N8 C14 -4.4(6) . .
N7 C13 N8 C10 83.1(6) . .
C15 C13 N8 C10 -165.0(5) . .
O3 C14 N9 C15 177.1(5) . .
N8 C14 N9 C15 -3.5(6) . .
O3 C14 N9 C17 2.6(9) . .
N8 C14 N9 C17 -177.9(4) . .
N10 C15 N9 C14 112.1(5) . .
C13 C15 N9 C14 0.7(6) . .
N10 C15 N9 C17 -73.4(6) . .
C13 C15 N9 C17 175.2(4) . .
N12 C17 N9 C14 -97.6(6) . .
N12 C17 N9 C15 88.6(6) . .
O6 C12 N10 C16 -6.5(9) . .
N7 C12 N10 C16 172.2(5) . .
O6 C12 N10 C15 -176.6(5) . .
N7 C12 N10 C15 2.0(6) . .
N11 C16 N10 C12 101.8(6) . .
N11 C16 N10 C15 -89.3(7) . .
N9 C15 N10 C12 -114.5(5) . .
C13 C15 N10 C12 -2.9(6) . .
N9 C15 N10 C16 75.6(7) . .
C13 C15 N10 C16 -172.8(5) . .
N12 C18 N11 C1 115.3(6) . 13_656
C2 C18 N11 C1 2.6(6) 13_656 13_656
N12 C18 N11 C16 -71.0(7) . .
C2 C18 N11 C16 176.3(5) 13_656 .
N10 C16 N11 C1 -101.1(6) . 13_656
N10 C16 N11 C18 85.8(7) . .
N9 C17 N12 C3 100.3(5) . 13_656
N9 C17 N12 C18 -89.6(6) . .
N11 C18 N12 C3 -115.3(5) . 13_656
C2 C18 N12 C3 -2.6(5) 13_656 13_656
N11 C18 N12 C17 73.6(6) . .
C2 C18 N12 C17 -173.7(4) 13_656 .

loop_
_platon_squeeze_void_nr
_platon_squeeze_void_average_x
_platon_squeeze_void_average_y
_platon_squeeze_void_average_z
_platon_squeeze_void_volume
_platon_squeeze_void_count_electrons
_platon_squeeze_void_content
1 -0.034 -0.021 -0.001 5766 1134 ' '
2 0.000 0.500 0.000 94 21 ' '
3 0.000 0.000 0.307 8 6 ' '
4 0.000 0.000 0.393 10 7 ' '
5 0.000 0.000 0.607 10 6 ' '
6 0.000 0.000 0.692 8 6 ' '
7 0.167 0.833 0.333 95 21 ' '
8 0.167 0.333 0.333 94 21 ' '
9 0.333 0.167 0.667 94 21 ' '
10 0.333 0.667 0.059 11 7 ' '
11 0.333 0.667 0.274 11 7 ' '
12 0.333 0.667 0.359 8 6 ' '
13 0.333 0.667 0.974 9 6 ' '
14 0.500 0.500 0.000 93 21 ' '
15 0.500 0.000 0.000 94 21 ' '
16 0.667 0.833 0.333 94 21 ' '
17 0.667 0.333 0.726 11 7 ' '
18 0.667 0.333 0.940 11 7 ' '
19 0.667 0.333 0.026 8 6 ' '
20 0.667 0.333 0.641 9 6 ' '
21 0.833 0.167 0.667 94 21 ' '
22 0.833 0.667 0.667 94 21 ' '
